data_2207853
loop_
_publ_author_name
'Mao-Lin Hu'

_publ_section_title
;
 Tetraaquabis(5-fluorouracil-1-acetato)manganese(II)
;
_journal_coeditor_code RN6071
_journal_issue 1
_journal_name_full 'Acta Crystallographica Section E'
_journal_page_first m32
_journal_page_last m33
_journal_paper_doi 10.1107/S1600536805039620
_journal_volume 62
_journal_year 2006
_chemical_formula_iupac '[Mn (C6 H4 N2 O4 F)2 (H2 O)4]'
_chemical_formula_moiety 'C12 H16 F2 Mn N4 O12'
_chemical_formula_sum 'C12 H16 F2 Mn N4 O12'
_chemical_formula_weight 501.23
_chemical_name_systematic
;
Tetraaquabis(5-fluorouracil-1-acetato)manganese(II)
;
_space_group_IT_number 14
_symmetry_cell_setting monoclinic
_symmetry_space_group_name_Hall '-P 2ybc'
_symmetry_space_group_name_H-M 'P 1 21/c 1'
_atom_sites_solution_hydrogens geom
_atom_sites_solution_primary direct
_atom_sites_solution_secondary difmap
_audit_creation_method SHELXL-97
_cell_angle_alpha 90.00
_cell_angle_beta 99.809(2)
_cell_angle_gamma 90.00
_cell_formula_units_Z 2
_cell_length_a 13.1820(13)
_cell_length_b 5.1106(5)
_cell_length_c 14.2202(14)
_cell_measurement_reflns_used 2209
_cell_measurement_temperature 298(2)
_cell_measurement_theta_max 25.18
_cell_measurement_theta_min 2.91
_cell_volume 943.98(16)
_computing_cell_refinement 'SAINT (Bruker, 2002)'
_computing_data_collection 'SMART (Bruker, 2002)'
_computing_data_reduction SAINT
_computing_molecular_graphics 'SHELXTL (Bruker, 2002)'
_computing_publication_material SHELXL97
_computing_structure_refinement 'SHELXL97 (Sheldrick, 1997)'
_computing_structure_solution 'SHELXS97 (Sheldrick, 1997)'
_diffrn_ambient_temperature 298(2)
_diffrn_measured_fraction_theta_full 0.998
_diffrn_measured_fraction_theta_max 0.998
_diffrn_measurement_device_type 'Bruker APEX area-detector'
_diffrn_measurement_method '\f and \w'
_diffrn_radiation_monochromator graphite
_diffrn_radiation_source 'fine-focus sealed tube'
_diffrn_radiation_type MoK\a
_diffrn_radiation_wavelength 0.71073
_diffrn_reflns_av_R_equivalents 0.0194
_diffrn_reflns_av_sigmaI/netI 0.0244
_diffrn_reflns_limit_h_max 15
_diffrn_reflns_limit_h_min -15
_diffrn_reflns_limit_k_max 5
_diffrn_reflns_limit_k_min -6
_diffrn_reflns_limit_l_max 12
_diffrn_reflns_limit_l_min -17
_diffrn_reflns_number 4685
_diffrn_reflns_theta_full 25.20
_diffrn_reflns_theta_max 25.20
_diffrn_reflns_theta_min 1.57
_diffrn_standards_number 0
_exptl_absorpt_coefficient_mu 0.792
_exptl_absorpt_correction_T_max 0.9040
_exptl_absorpt_correction_T_min 0.7856
_exptl_absorpt_correction_type multi-scan
_exptl_absorpt_process_details '(SADABS; Bruker, 2002)'
_exptl_crystal_colour Pink
_exptl_crystal_density_diffrn 1.763
_exptl_crystal_density_method 'not measured'
_exptl_crystal_description Prism
_exptl_crystal_F_000 510
_exptl_crystal_size_max 0.32
_exptl_crystal_size_mid 0.16
_exptl_crystal_size_min 0.13
_refine_diff_density_max 0.194
_refine_diff_density_min -0.255
_refine_ls_extinction_method none
_refine_ls_goodness_of_fit_ref 1.159
_refine_ls_hydrogen_treatment mixed
_refine_ls_matrix_type full
_refine_ls_number_parameters 154
_refine_ls_number_reflns 1687
_refine_ls_number_restraints 6
_refine_ls_restrained_S_all 1.157
_refine_ls_R_factor_all 0.0413
_refine_ls_R_factor_gt 0.0394
_refine_ls_shift/su_max 0.000
_refine_ls_shift/su_mean 0.000
_refine_ls_structure_factor_coef Fsqd
_refine_ls_weighting_details 'calc w=1/[\s^2^(Fo^2^)+(0.0419P)^2^+0.5989P] where P=(Fo^2^+2Fc^2^)/3'
_refine_ls_weighting_scheme calc
_refine_ls_wR_factor_gt 0.0922
_refine_ls_wR_factor_ref 0.0933
_reflns_number_gt 1619
_reflns_number_total 1687
_reflns_threshold_expression I>2\s(I)
_cod_data_source_file rn6071.cif
_cod_data_source_block I
_cod_depositor_comments
;
The following automatic conversions were performed:
'_symmetry_cell_setting' value 'Monoclinic' changed to 'monoclinic'
according to '/home/saulius/struct/CIF-dictionaries/cif_core.dic'
dictionary named 'cif_core.dic' version 2.4.1 from
2010-06-29.

'_exptl_absorpt_correction_type' value 'Multi-scan' changed
to 'multi-scan' according to
'/home/saulius/struct/CIF-dictionaries/cif_core.dic' dictionary named
'cif_core.dic' version 2.4.1 from 2010-06-29.

Automatic conversion script
Id: cif_fix_enum 1527 2010-12-29 10:47:43Z saulius 

The following automatic conversions were performed:

'_symmetry_cell_setting' value 'Monoclinic' changed to 'monoclinic'
according to /home/saulius/struct/CIF-dictionaries/cif_core.dic
dictionary named 'cif_core.dic' version 2.4.1 from
2010-06-29.

'_exptl_absorpt_correction_type' value 'Multi-scan'
changed to 'multi-scan' according to
/home/saulius/struct/CIF-dictionaries/cif_core.dic dictionary named
'cif_core.dic' version 2.4.1 from 2010-06-29.

Automatic conversion script
Id: cif_fix_values 1715 2011-07-08 13:25:40Z adriana 
;
_cod_original_sg_symbol_Hall -P2ybc
_cod_original_sg_symbol_H-M P21/c
_cod_database_code 2207853
_cod_database_fobs_code 2207853

loop_
_symmetry_equiv_pos_as_xyz
'x, y, z'
'-x, y+1/2, -z+1/2'
'-x, -y, -z'
'x, -y-1/2, z-1/2'

loop_
_atom_site_label
_atom_site_fract_x
_atom_site_fract_y
_atom_site_fract_z
_atom_site_U_iso_or_equiv
_atom_site_adp_type
_atom_site_calc_flag
_atom_site_refinement_flags
_atom_site_occupancy
_atom_site_type_symbol
Mn1 0.0000 0.0000 0.5000 0.02985(18) Uani d S 1 Mn
F1 0.53352(12) 0.6796(4) 0.83103(14) 0.0620(5) Uani d . 1 F
O1 0.07545(12) 0.2476(3) 0.61413(12) 0.0371(4) Uani d . 1 O
O2 0.22799(13) 0.0597(4) 0.66409(13) 0.0411(5) Uani d . 1 O
O3 0.22356(13) 0.0596(4) 0.88419(13) 0.0380(4) Uani d . 1 O
O4 0.56390(12) 0.2580(4) 0.95277(13) 0.0408(5) Uani d . 1 O
O5 -0.02257(13) -0.2963(3) 0.60239(14) 0.0373(4) Uani d D 1 O
O6 -0.15636(14) 0.1442(4) 0.50959(14) 0.0459(5) Uani d D 1 O
N1 0.28011(14) 0.4091(4) 0.80833(13) 0.0273(4) Uani d . 1 N
N2 0.39240(14) 0.1666(4) 0.91748(13) 0.0296(5) Uani d . 1 N
H2 0.4017 0.0384 0.9572 0.036 Uiso calc R 1 H
C1 0.16163(17) 0.2270(4) 0.66883(17) 0.0286(5) Uani d . 1 C
C2 0.18008(17) 0.4377(5) 0.74602(17) 0.0297(5) Uani d . 1 C
H2A 0.1765 0.6085 0.7159 0.036 Uiso calc R 1 H
H2B 0.1260 0.4285 0.7844 0.036 Uiso calc R 1 H
C3 0.29390(17) 0.2043(4) 0.87080(16) 0.0272(5) Uani d . 1 C
C4 0.47840(18) 0.3104(5) 0.90815(16) 0.0295(5) Uani d . 1 C
C5 0.45491(19) 0.5243(5) 0.84221(18) 0.0331(6) Uani d . 1 C
C6 0.36076(18) 0.5661(5) 0.79462(16) 0.0297(5) Uani d . 1 C
H6 0.3492 0.7038 0.7514 0.036 Uiso calc R 1 H
H6A -0.1832(18) 0.262(4) 0.5366(15) 0.036 Uiso d D 1 H
H6B -0.1888(19) 0.097(5) 0.4588(13) 0.036 Uiso d D 1 H
H5A 0.0123(15) -0.434(4) 0.6055(19) 0.036 Uiso d D 1 H
H5B -0.0839(12) -0.323(5) 0.6023(19) 0.036 Uiso d D 1 H

loop_
_atom_site_aniso_label
_atom_site_aniso_U_11
_atom_site_aniso_U_22
_atom_site_aniso_U_33
_atom_site_aniso_U_12
_atom_site_aniso_U_13
_atom_site_aniso_U_23
Mn1 0.0271(3) 0.0249(3) 0.0344(3) 0.0020(2) -0.0039(2) -0.0040(2)
F1 0.0373(9) 0.0633(12) 0.0805(13) -0.0184(8) -0.0036(8) 0.0368(10)
O1 0.0327(9) 0.0298(10) 0.0424(10) 0.0060(7) -0.0123(8) -0.0071(8)
O2 0.0354(10) 0.0390(10) 0.0444(11) 0.0107(8) -0.0062(8) -0.0089(8)
O3 0.0274(9) 0.0352(10) 0.0494(11) -0.0040(8) 0.0011(8) 0.0122(8)
O4 0.0261(9) 0.0418(11) 0.0500(11) -0.0015(8) -0.0061(8) 0.0138(9)
O5 0.0290(9) 0.0309(9) 0.0511(11) 0.0061(8) 0.0042(8) 0.0037(8)
O6 0.0359(10) 0.0487(12) 0.0490(12) 0.0123(9) -0.0048(8) -0.0215(10)
N1 0.0278(10) 0.0245(10) 0.0265(10) 0.0004(8) -0.0042(8) 0.0004(8)
N2 0.0282(10) 0.0266(11) 0.0314(11) -0.0020(8) -0.0023(8) 0.0092(8)
C1 0.0290(12) 0.0241(12) 0.0309(12) 0.0005(10) -0.0004(10) 0.0034(9)
C2 0.0268(12) 0.0267(12) 0.0320(13) 0.0034(9) -0.0048(10) 0.0005(10)
C3 0.0291(12) 0.0245(12) 0.0260(12) 0.0017(10) -0.0007(9) 0.0014(9)
C4 0.0302(12) 0.0287(13) 0.0276(12) -0.0020(10) -0.0005(10) 0.0002(10)
C5 0.0316(13) 0.0312(13) 0.0357(13) -0.0070(10) 0.0033(10) 0.0067(10)
C6 0.0362(13) 0.0241(12) 0.0266(12) -0.0012(10) -0.0008(10) 0.0033(9)

loop_
_atom_type_symbol
_atom_type_description
_atom_type_scat_dispersion_real
_atom_type_scat_dispersion_imag
_atom_type_scat_source
C C 0.0033 0.0016 'International Tables Vol C Tables 4.2.6.8 and 6.1.1.4'
H H 0.0000 0.0000 'International Tables Vol C Tables 4.2.6.8 and 6.1.1.4'
N N 0.0061 0.0033 'International Tables Vol C Tables 4.2.6.8 and 6.1.1.4'
O O 0.0106 0.0060 'International Tables Vol C Tables 4.2.6.8 and 6.1.1.4'
F F 0.0171 0.0103 'International Tables Vol C Tables 4.2.6.8 and 6.1.1.4'
Mn Mn 0.3368 0.7283 'International Tables Vol C Tables 4.2.6.8 and 6.1.1.4'

loop_
_geom_angle_atom_site_label_1
_geom_angle_atom_site_label_2
_geom_angle_atom_site_label_3
_geom_angle_site_symmetry_1
_geom_angle_site_symmetry_3
_geom_angle
_geom_angle_publ_flag
O5 Mn1 O5 . 3_556 180.0 yes
O5 Mn1 O1 . 3_556 89.83(7) yes
O5 Mn1 O1 3_556 3_556 90.17(7) no
O5 Mn1 O1 . . 90.17(7) yes
O5 Mn1 O1 3_556 . 89.83(7) no
O1 Mn1 O1 3_556 . 180.0 no
O5 Mn1 O6 . . 87.43(7) yes
O5 Mn1 O6 3_556 . 92.57(7) yes
O1 Mn1 O6 3_556 . 85.81(7) yes
O1 Mn1 O6 . . 94.19(7) yes
O5 Mn1 O6 . 3_556 92.57(7) no
O5 Mn1 O6 3_556 3_556 87.43(7) no
O1 Mn1 O6 3_556 3_556 94.19(7) no
O1 Mn1 O6 . 3_556 85.81(7) no
O6 Mn1 O6 . 3_556 180.00(10) no
C1 O1 Mn1 . . 131.45(15) no
Mn1 O5 H5A . . 119.2(18) no
Mn1 O5 H5B . . 111.3(18) no
H5A O5 H5B . . 113(2) no
Mn1 O6 H6A . . 138.4(17) no
Mn1 O6 H6B . . 101.6(17) no
H6A O6 H6B . . 115(2) no
C3 N1 C6 . . 121.36(19) no
C3 N1 C2 . . 118.45(19) no
C6 N1 C2 . . 119.67(19) no
C3 N2 C4 . . 127.4(2) no
C3 N2 H2 . . 116.3 no
C4 N2 H2 . . 116.3 no
O2 C1 O1 . . 126.4(2) no
O2 C1 C2 . . 120.0(2) no
O1 C1 C2 . . 113.5(2) no
N1 C2 C1 . . 112.40(19) no
N1 C2 H2A . . 109.1 no
C1 C2 H2A . . 109.1 no
N1 C2 H2B . . 109.1 no
C1 C2 H2B . . 109.1 no
H2A C2 H2B . . 107.9 no
O3 C3 N1 . . 122.9(2) no
O3 C3 N2 . . 121.3(2) no
N1 C3 N2 . . 115.7(2) no
O4 C4 N2 . . 122.3(2) no
O4 C4 C5 . . 125.5(2) no
N2 C4 C5 . . 112.3(2) no
C6 C5 F1 . . 121.4(2) no
C6 C5 C4 . . 122.3(2) no
F1 C5 C4 . . 116.3(2) no
C5 C6 N1 . . 120.9(2) no
C5 C6 H6 . . 119.5 no
N1 C6 H6 . . 119.5 no

loop_
_geom_bond_atom_site_label_1
_geom_bond_atom_site_label_2
_geom_bond_site_symmetry_2
_geom_bond_distance
_geom_bond_publ_flag
Mn1 O5 . 2.1563(18) yes
Mn1 O5 3_556 2.1563(18) n
Mn1 O1 3_556 2.1620(16) n
Mn1 O1 . 2.1620(16) yes
Mn1 O6 . 2.2148(18) yes
Mn1 O6 3_556 2.2148(18) n
F1 C5 . 1.336(3) no
O1 C1 . 1.267(3) no
O2 C1 . 1.233(3) no
O3 C3 . 1.226(3) no
O4 C4 . 1.225(3) no
O5 H5A . 0.836(16) no
O5 H5B . 0.820(15) no
O6 H6A . 0.826(15) no
O6 H6B . 0.810(15) no
N1 C3 . 1.365(3) no
N1 C6 . 1.372(3) no
N1 C2 . 1.465(3) no
N2 C3 . 1.368(3) no
N2 C4 . 1.376(3) no
N2 H2 . 0.8600 no
C1 C2 . 1.527(3) no
C2 H2A . 0.9700 no
C2 H2B . 0.9700 no
C4 C5 . 1.439(3) no
C5 C6 . 1.326(3) no
C6 H6 . 0.9300 no

loop_
_geom_hbond_atom_site_label_D
_geom_hbond_atom_site_label_H
_geom_hbond_atom_site_label_A
_geom_hbond_site_symmetry_A
_geom_hbond_distance_DH
_geom_hbond_distance_HA
_geom_hbond_distance_DA
_geom_hbond_angle_DHA
_geom_hbond_publ_flag
N2 H2 O4 3_657 0.86 1.99 2.843(3) 174.9 yes
O6 H6A O3 2_556 0.826(15) 2.017(15) 2.834(3) 170(2) yes
O6 H6B O2 3_556 0.810(15) 1.912(15) 2.699(3) 163(2) yes
O5 H5A O1 1_545 0.836(16) 1.824(17) 2.656(2) 174(2) yes
O5 H5B O3 2_546 0.820(15) 1.977(17) 2.788(2) 170(2) yes
